data_7110540
loop_
_publ_author_name
'Yam, Vivian Wing-Wah'
'Chong, Samuel Hung-Fai'
'Wong, Keith Man-Chung'
'Cheung, Kung-Kai'

_publ_contact_author
;
    ENTER NAME
 ENTER ADDRESS
;
_publ_section_title
;
 Synthesis and luminescence behaviour of mixed-metal rhenium(I)--copper(I)
 and --silver(I) alkynyl complexes. X-Ray crystal structures of
 [{\h2-Re(CO)3(bpy)(C&#xE007;CPh)}2Cu]PF6 and
 [{\h2-Re(CO)3(bpy)(C&#xE007;CPh)}2Ag]PF6
;
_journal_issue 11
_journal_name_full 'Chemical Communications'
_journal_page_first 1013
_journal_paper_doi 10.1039/a902273b
_journal_year 1999
_chemical_formula_sum 'C45 H32 Ag F6 N4 O7 P Re2'
_chemical_formula_weight 1366.02
_space_group_IT_number 2
_symmetry_cell_setting triclinic
_symmetry_Int_Tables_number 2
_symmetry_space_group_name_Hall '-P 1'
_symmetry_space_group_name_H-M 'P -1'
_audit_creation_date 'Fri Feb 26 10:17:17 1999'
_audit_creation_method 'from TEXRAY.INF file'
_cell_angle_alpha 102.048(6)
_cell_angle_beta 107.155(6)
_cell_angle_gamma 103.476(6)
_cell_formula_units_Z 2
_cell_length_a 11.485(1)
_cell_length_b 13.368(1)
_cell_length_c 17.259(1)
_cell_measurement_reflns_used 25
_cell_measurement_temperature 301.2
_cell_measurement_theta_max 32.9
_cell_measurement_theta_min 29.0
_cell_volume 2349.9(3)
_computing_cell_refinement 'MSC/AFC Diffractometer Control'
_computing_data_collection 'MSC/AFC Diffractometer Control'
_computing_data_reduction teXsan
_computing_publication_material teXsan
_computing_structure_refinement teXsan
_computing_structure_solution 'DIRDIF92 (PATTY)'
_diffrn_ambient_temperature 301.2
_diffrn_measurement_device AFC7R
_diffrn_measurement_method 'omega scans with profile analysis'
_diffrn_orient_matrix_UB_11 0.03343
_diffrn_orient_matrix_UB_12 0.04379
_diffrn_orient_matrix_UB_13 -0.03379
_diffrn_orient_matrix_UB_21 -0.06308
_diffrn_orient_matrix_UB_22 0.04005
_diffrn_orient_matrix_UB_23 0.00189
_diffrn_orient_matrix_UB_31 0.06421
_diffrn_orient_matrix_UB_32 0.05454
_diffrn_orient_matrix_UB_33 0.05378
_diffrn_radiation_monochromator graphite
_diffrn_radiation_source 'X-ray tube'
_diffrn_radiation_type MoKalpha
_diffrn_radiation_wavelength 0.7107
_diffrn_reflns_av_R_equivalents 0.0183
_diffrn_reflns_limit_h_max 13
_diffrn_reflns_limit_h_min -13
_diffrn_reflns_limit_k_max 15
_diffrn_reflns_limit_k_min 0
_diffrn_reflns_limit_l_max 20
_diffrn_reflns_limit_l_min -20
_diffrn_reflns_number 8673
_diffrn_reflns_theta_max 25.02
_diffrn_standards_decay_% -5.28
_diffrn_standards_interval_count 300
_diffrn_standards_number 3
_exptl_absorpt_coefficient_mu 5.663
_exptl_absorpt_correction_T_max 1.000
_exptl_absorpt_correction_T_min 0.583
_exptl_absorpt_correction_type empirical
_exptl_absorpt_process_details psi-scan
_exptl_crystal_colour greeni
_exptl_crystal_density_diffrn 1.931
_exptl_crystal_density_meas 0.000
_exptl_crystal_description prism
_exptl_crystal_F_000 1304.00
_exptl_crystal_size_max 0.350
_exptl_crystal_size_mid 0.150
_exptl_crystal_size_min 0.070
_refine_diff_density_max 0.60
_refine_diff_density_min -0.45
_refine_ls_extinction_coef 0.00000
_refine_ls_extinction_method none
_refine_ls_goodness_of_fit_obs 1.332
_refine_ls_hydrogen_treatment noref
_refine_ls_matrix_type full
_refine_ls_number_parameters 575
_refine_ls_number_reflns 5957
_refine_ls_number_restraints 0
_refine_ls_R_factor_obs 0.0258
_refine_ls_shift/esd_max 3.2730
_refine_ls_structure_factor_coef F
_refine_ls_weighting_scheme sigma
_refine_ls_wR_factor_obs 0.0336
_reflns_number_observed 5957
_reflns_number_total 8286
_reflns_observed_criterion 3.00
_cod_data_source_file 902273bsup1.cif
_cod_data_source_block 2
_cod_original_cell_volume 2349.8(10)
_cod_original_sg_symbol_H-M 'P -1       '
_cod_original_formula_sum 'C45 H32 Ag F6 N4 O7 P Re2 '
_cod_database_code 7110540

loop_
_symmetry_equiv_pos_as_xyz
'   +x,   +y,   +z'
'   -x,   -y,   -z'

loop_
_atom_site_aniso_label
_atom_site_aniso_U_11
_atom_site_aniso_U_22
_atom_site_aniso_U_33
_atom_site_aniso_U_12
_atom_site_aniso_U_13
_atom_site_aniso_U_23
Re(1) 0.0503(1) 0.0622(2) 0.0443(1) 0.0112(1) 0.0153(1) 0.0084(1)
Re(2) 0.0523(1) 0.0564(1) 0.0514(1) 0.0194(1) 0.0177(1) 0.0163(1)
Ag(1) 0.0657(3) 0.0668(3) 0.0563(3) 0.0060(2) 0.0096(2) 0.0037(2)
P(1) 0.092(1) 0.102(2) 0.059(1) 0.034(1) 0.016(1) 0.003(1)
F(1) 0.165(5) 0.115(4) 0.091(3) 0.052(4) 0.045(3) 0.005(3)
F(2) 0.260(7) 0.109(4) 0.103(4) 0.046(4) 0.063(4) 0.025(3)
F(3) 0.123(4) 0.142(4) 0.087(3) 0.038(3) 0.000(3) 0.006(3)
F(4) 0.261(7) 0.249(6) 0.114(4) 0.196(6) 0.062(5) 0.021(4)
F(5) 0.207(7) 0.178(6) 0.116(4) -0.020(5) 0.085(4) 0.002(4)
F(6) 0.113(4) 0.337(9) 0.095(3) 0.082(5) -0.009(3) -0.014(4)
O(1) 0.065(3) 0.104(4) 0.064(3) 0.023(3) 0.002(2) 0.014(3)
O(2) 0.110(5) 0.111(5) 0.132(5) 0.065(4) 0.034(4) -0.003(4)
O(3) 0.097(4) 0.148(5) 0.074(4) -0.001(4) 0.042(3) 0.036(4)
O(4) 0.076(3) 0.099(4) 0.078(3) 0.017(3) 0.013(3) 0.050(3)
O(5) 0.149(6) 0.071(4) 0.096(4) 0.037(4) 0.030(4) -0.003(3)
O(6) 0.115(5) 0.199(8) 0.173(7) 0.080(5) 0.102(5) 0.074(6)
N(1) 0.051(3) 0.083(4) 0.049(3) -0.001(3) 0.016(2) 0.016(3)
N(2) 0.062(3) 0.058(3) 0.055(3) 0.010(3) 0.027(3) 0.011(2)
N(3) 0.057(3) 0.058(3) 0.060(3) 0.022(2) 0.013(2) 0.022(2)
N(4) 0.053(3) 0.054(3) 0.058(3) 0.014(2) 0.017(2) 0.021(2)
C(1) 0.068(4) 0.060(4) 0.061(4) 0.013(3) 0.030(4) 0.011(3)
C(2) 0.059(4) 0.088(5) 0.064(4) 0.021(4) 0.012(3) 0.007(4)
C(3) 0.058(4) 0.089(5) 0.050(4) 0.008(4) 0.016(3) 0.012(3)
C(4) 0.048(3) 0.058(4) 0.053(3) 0.010(3) 0.016(3) 0.011(3)
C(5) 0.053(4) 0.056(3) 0.053(3) 0.013(3) 0.016(3) 0.011(3)
C(6) 0.048(3) 0.056(3) 0.051(3) 0.011(3) 0.015(3) 0.016(3)
C(7) 0.049(3) 0.046(3) 0.055(3) 0.011(3) 0.015(3) 0.016(3)
C(8) 0.052(4) 0.071(4) 0.057(4) 0.014(3) 0.022(3) 0.019(3)
C(9) 0.078(5) 0.081(5) 0.061(4) 0.032(4) 0.017(4) 0.015(4)
C(10) 0.075(5) 0.102(6) 0.088(5) 0.043(4) 0.035(4) 0.035(5)
C(11) 0.062(4) 0.051(3) 0.055(3) 0.022(3) 0.018(3) 0.016(3)
C(12) 0.077(5) 0.064(4) 0.067(4) 0.015(4) 0.025(4) 0.012(3)
C(13) 0.124(7) 0.091(6) 0.056(4) 0.037(5) 0.034(5) 0.006(4)
C(14) 0.133(8) 0.132(8) 0.081(6) 0.083(7) 0.064(6) 0.058(6)
C(15) 0.095(6) 0.104(6) 0.101(6) 0.034(5) 0.056(5) 0.055(5)
C(16) 0.074(5) 0.073(5) 0.079(5) 0.012(4) 0.034(4) 0.020(4)
C(17) 0.067(4) 0.057(4) 0.057(4) 0.020(3) 0.022(3) 0.022(3)
C(18) 0.098(6) 0.077(5) 0.070(5) 0.010(4) 0.037(4) 0.000(4)
C(19) 0.147(9) 0.094(6) 0.078(6) 0.009(6) 0.046(6) 0.002(5)
C(20) 0.151(9) 0.106(7) 0.090(6) 0.040(7) 0.076(7) 0.019(5)
C(21) 0.119(8) 0.106(7) 0.139(8) 0.023(6) 0.089(7) 0.037(6)
C(22) 0.085(5) 0.072(5) 0.099(6) 0.005(4) 0.052(5) 0.005(4)
C(23) 0.058(4) 0.102(6) 0.070(5) 0.019(4) 0.018(4) 0.030(4)
C(24) 0.052(4) 0.135(7) 0.081(5) 0.011(4) 0.012(4) 0.052(5)
C(25) 0.062(5) 0.135(8) 0.059(5) -0.018(5) 0.002(4) 0.037(5)
C(26) 0.073(5) 0.100(6) 0.050(4) -0.018(4) 0.016(4) 0.011(4)
C(27) 0.057(4) 0.072(4) 0.044(3) -0.004(3) 0.017(3) 0.013(3)
C(28) 0.071(4) 0.059(4) 0.052(4) -0.012(3) 0.030(3) 0.004(3)
C(29) 0.085(6) 0.080(5) 0.074(5) -0.003(4) 0.034(4) 0.005(4)
C(30) 0.126(8) 0.066(5) 0.112(7) 0.004(5) 0.072(6) -0.006(5)
C(31) 0.102(7) 0.074(5) 0.109(7) 0.027(5) 0.050(6) 0.012(5)
C(32) 0.092(5) 0.070(5) 0.071(5) 0.020(4) 0.034(4) 0.013(4)
C(33) 0.081(5) 0.063(4) 0.095(5) 0.031(4) 0.027(4) 0.027(4)
C(34) 0.098(6) 0.085(5) 0.106(6) 0.047(5) 0.026(5) 0.054(5)
C(35) 0.101(6) 0.109(7) 0.088(6) 0.048(6) 0.014(5) 0.047(5)
C(36) 0.085(5) 0.090(5) 0.062(4) 0.030(4) 0.005(4) 0.033(4)
C(37) 0.052(4) 0.068(4) 0.057(4) 0.022(3) 0.016(3) 0.022(3)
C(38) 0.048(3) 0.063(4) 0.057(4) 0.012(3) 0.015(3) 0.021(3)
C(39) 0.095(6) 0.077(5) 0.058(4) 0.014(4) 0.009(4) 0.009(4)
C(40) 0.117(7) 0.059(5) 0.088(6) 0.022(4) 0.018(5) 0.010(4)
C(41) 0.100(6) 0.049(4) 0.106(6) 0.018(4) 0.024(5) 0.025(4)
C(42) 0.079(5) 0.058(4) 0.080(5) 0.017(4) 0.021(4) 0.033(4)

loop_
_atom_site_label
_atom_site_fract_x
_atom_site_fract_y
_atom_site_fract_z
_atom_site_U_iso_or_equiv
_atom_site_thermal_displace_type
Re(1) 0.18430(2) 0.25812(2) 0.31952(1) 0.0552 Uij
Re(2) -0.42863(2) -0.07010(2) 0.27701(2) 0.0532 Uij
Ag(1) -0.08932(5) 0.04780(4) 0.31525(3) 0.0711 Uij
P(1) 0.6726(2) 0.3946(2) 0.2145(1) 0.0899 Uij
F(1) 0.6357(6) 0.4917(4) 0.2605(3) 0.1264 Uij
F(2) 0.6087(7) 0.3243(4) 0.2616(3) 0.1613 Uij
F(3) 0.5436(5) 0.3601(4) 0.1379(3) 0.1318 Uij
F(4) 0.7068(7) 0.3011(6) 0.1680(4) 0.1935 Uij
F(5) 0.7297(7) 0.4698(5) 0.1661(4) 0.1827 Uij
F(6) 0.8015(5) 0.4378(7) 0.2914(3) 0.2036 Uij
O(1) -0.0624(5) 0.2038(4) 0.1650(3) 0.0853 Uij
O(2) 0.2451(6) 0.0588(5) 0.2397(4) 0.1213 Uij
O(3) 0.3301(6) 0.3853(5) 0.2282(3) 0.1105 Uij
O(4) -0.3105(5) -0.1481(4) 0.4272(3) 0.0861 Uij
O(5) -0.3252(6) 0.1617(4) 0.3925(4) 0.1129 Uij
O(6) -0.6574(7) -0.0953(7) 0.3387(5) 0.1418 Uij
O(7) 0.988(1) 0.516(1) 0.8770(7) 0.355(5) Uij
N(1) 0.3513(5) 0.3099(4) 0.4372(3) 0.0662 Uij
N(2) 0.1746(5) 0.4054(4) 0.3962(3) 0.0598 Uij
N(3) -0.5271(5) -0.0383(4) 0.1603(3) 0.0586 Uij
N(4) -0.5146(5) -0.2277(4) 0.1801(3) 0.0554 Uij
C(1) 0.0302(7) 0.2231(5) 0.2233(4) 0.0637 Uij
C(2) 0.2169(7) 0.1309(6) 0.2682(4) 0.0753 Uij
C(3) 0.2782(7) 0.3385(6) 0.2625(4) 0.0710 Uij
C(4) 0.0868(5) 0.1906(5) 0.3952(4) 0.0559 Uij
C(5) 0.0457(6) 0.1743(5) 0.4495(4) 0.0560 Uij
C(6) -0.2166(5) -0.0891(5) 0.1842(4) 0.0535 Uij
C(7) -0.2798(5) -0.0704(4) 0.2263(4) 0.0515 Uij
C(8) -0.3513(6) -0.1170(5) 0.3711(4) 0.0607 Uij
C(9) -0.3599(7) 0.0751(6) 0.3488(4) 0.0750 Uij
C(10) -0.5755(8) -0.0860(7) 0.3132(5) 0.0832 Uij
C(11) 0.0222(6) 0.1749(5) 0.5274(4) 0.0559 Uij
C(12) 0.1016(7) 0.2560(5) 0.6018(4) 0.0726 Uij
C(13) 0.0821(9) 0.2556(7) 0.6777(5) 0.0920 Uij
C(14) -0.017(1) 0.1739(9) 0.6784(6) 0.0977 Uij
C(15) -0.0945(8) 0.0928(7) 0.6048(6) 0.0908 Uij
C(16) -0.0745(7) 0.0928(6) 0.5308(5) 0.0765 Uij
C(17) -0.1696(6) -0.1322(5) 0.1175(4) 0.0594 Uij
C(18) -0.2453(8) -0.2286(6) 0.0565(5) 0.0867 Uij
C(19) -0.206(1) -0.2690(7) -0.0082(6) 0.1141 Uij
C(20) -0.094(1) -0.2151(8) -0.0127(6) 0.1097 Uij
C(21) -0.0221(10) -0.1221(8) 0.0459(7) 0.1135 Uij
C(22) -0.0558(8) -0.0778(6) 0.1141(5) 0.0880 Uij
C(23) 0.4402(7) 0.2588(6) 0.4533(4) 0.0784 Uij
C(24) 0.5388(7) 0.2907(8) 0.5314(5) 0.0922 Uij
C(25) 0.5457(8) 0.3749(8) 0.5946(5) 0.0976 Uij
C(26) 0.4556(8) 0.4268(7) 0.5795(4) 0.0862 Uij
C(27) 0.3592(6) 0.3947(5) 0.5001(4) 0.0635 Uij
C(28) 0.2619(7) 0.4474(5) 0.4772(4) 0.0667 Uij
C(29) 0.2578(8) 0.5368(7) 0.5326(5) 0.0869 Uij
C(30) 0.164(1) 0.5826(6) 0.5040(6) 0.1046 Uij
C(31) 0.0767(9) 0.5415(7) 0.4232(6) 0.0949 Uij
C(32) 0.0843(8) 0.4516(6) 0.3704(4) 0.0790 Uij
C(33) -0.5315(7) 0.0591(5) 0.1546(5) 0.0786 Uij
C(34) -0.5996(8) 0.0733(7) 0.0777(6) 0.0914 Uij
C(35) -0.6629(9) -0.0133(8) 0.0082(5) 0.0984 Uij
C(36) -0.6590(7) -0.1127(6) 0.0131(4) 0.0820 Uij
C(37) -0.5907(6) -0.1247(5) 0.0897(4) 0.0588 Uij
C(38) -0.5798(6) -0.2286(5) 0.1008(4) 0.0579 Uij
C(39) -0.6294(8) -0.3232(6) 0.0342(4) 0.0854 Uij
C(40) -0.6143(9) -0.4172(6) 0.0489(5) 0.0956 Uij
C(41) -0.5476(8) -0.4143(5) 0.1301(5) 0.0891 Uij
C(42) -0.4989(7) -0.3197(5) 0.1935(4) 0.0734 Uij
C(43) 0.888(2) 0.423(1) 0.830(1) 0.235(6) Uij
C(44) 0.889(2) 0.323(1) 0.856(1) 0.269(7) Uij
C(45) 0.808(2) 0.398(1) 0.768(1) 0.302(8) Uij
H(1) 0.1702 0.3117 0.6010 0.0864 Uij
H(2) 0.1357 0.3122 0.7287 0.1100 Uij
H(3) -0.0319 0.1743 0.7295 0.1178 Uij
H(4) -0.1613 0.0361 0.6057 0.1068 Uij
H(5) -0.1276 0.0359 0.4805 0.0918 Uij
H(6) -0.3246 -0.2675 0.0587 0.1024 Uij
H(7) -0.2579 -0.3361 -0.0499 0.1380 Uij
H(8) -0.0670 -0.2435 -0.0575 0.1306 Uij
H(9) 0.0554 -0.0837 0.0417 0.1350 Uij
H(10) -0.0007 -0.0120 0.1563 0.1055 Uij
H(11) 0.4347 0.1994 0.4097 0.0949 Uij
H(12) 0.6011 0.2549 0.5411 0.1089 Uij
H(13) 0.6122 0.3980 0.6488 0.1173 Uij
H(14) 0.4581 0.4846 0.6237 0.1036 Uij
H(15) 0.3182 0.5654 0.5893 0.1032 Uij
H(16) 0.1621 0.6447 0.5411 0.1244 Uij
H(17) 0.0127 0.5737 0.4039 0.1150 Uij
H(18) 0.0228 0.4211 0.3142 0.0943 Uij
H(19) -0.4877 0.1197 0.2039 0.0943 Uij
H(20) -0.6006 0.1438 0.0750 0.1078 Uij
H(21) -0.7102 -0.0050 -0.0440 0.1186 Uij
H(22) -0.7026 -0.1733 -0.0355 0.0980 Uij
H(23) -0.6748 -0.3231 -0.0215 0.1029 Uij
H(24) -0.6479 -0.4826 0.0038 0.1151 Uij
H(25) -0.5373 -0.4788 0.1422 0.1073 Uij
H(26) -0.4521 -0.3185 0.2494 0.0874 Uij
H(27) 0.8130 0.2918 0.8622 0.2619 Uij
H(28) 0.9079 0.2752 0.8165 0.2619 Uij
H(29) 0.9597 0.3456 0.9105 0.2619 Uij
H(30) 0.8029 0.4620 0.7492 0.2733 Uij
H(31) 0.8188 0.3490 0.7238 0.2733 Uij
H(32) 0.7245 0.3666 0.7698 0.2733 Uij

loop_
_atom_type_symbol
_atom_type_oxidation_number
_atom_type_number_in_cell
_atom_type_scat_dispersion_real
_atom_type_scat_dispersion_imag
_atom_type_scat_source
C 0 90 0.003 0.002 'International Tables'
H 0 64 0.000 0.000 'International Tables'
N 0 8 0.006 0.003 'International Tables'
O 0 14 0.011 0.006 'International Tables'
F 0 12 0.017 0.010 'International Tables'
P 0 2 0.102 0.094 'International Tables'
Ag 0 2 -0.897 1.101 'International Tables'
Re 0 4 -1.018 7.231 'International Tables'

loop_
_geom_angle_atom_site_label_1
_geom_angle_atom_site_label_2
_geom_angle_atom_site_label_3
_geom_angle
_geom_angle_publ_flag
N(1) Re(1) N(2) 74.6(2) yes
N(1) Re(1) C(1) 173.5(2) yes
N(1) Re(1) C(2) 95.9(3) yes
N(1) Re(1) C(3) 93.3(2) yes
N(1) Re(1) C(4) 82.8(2) yes
N(2) Re(1) C(1) 99.3(2) yes
N(2) Re(1) C(2) 170.4(2) yes
N(2) Re(1) C(3) 91.6(2) yes
N(2) Re(1) C(4) 80.7(2) yes
C(1) Re(1) C(2) 90.2(3) yes
C(1) Re(1) C(3) 88.9(3) yes
C(1) Re(1) C(4) 94.3(2) yes
C(2) Re(1) C(3) 89.7(3) yes
C(2) Re(1) C(4) 97.6(3) yes
C(3) Re(1) C(4) 172.0(3) yes
N(3) Re(2) N(4) 74.8(2) yes
N(3) Re(2) C(7) 84.4(2) yes
N(3) Re(2) C(8) 172.7(2) yes
N(3) Re(2) C(9) 97.5(2) yes
N(3) Re(2) C(10) 93.6(3) yes
N(4) Re(2) C(7) 79.8(2) yes
N(4) Re(2) C(8) 97.9(2) yes
N(4) Re(2) C(9) 172.2(2) yes
N(4) Re(2) C(10) 93.5(3) yes
C(7) Re(2) C(8) 94.9(2) yes
C(7) Re(2) C(9) 98.2(3) yes
C(7) Re(2) C(10) 173.3(3) yes
C(8) Re(2) C(9) 89.8(3) yes
C(8) Re(2) C(10) 86.2(3) yes
C(9) Re(2) C(10) 88.4(3) yes
C(4) Ag(1) C(5) 29.9(2) yes
C(4) Ag(1) C(6) 150.6(2) yes
C(4) Ag(1) C(7) 168.9(2) yes
C(5) Ag(1) C(6) 175.4(2) yes
C(5) Ag(1) C(7) 151.4(2) yes
C(6) Ag(1) C(7) 29.8(2) yes
F(1) P(1) F(2) 88.3(3) yes
F(1) P(1) F(3) 90.1(3) yes
F(1) P(1) F(4) 178.6(3) yes
F(1) P(1) F(5) 88.4(3) yes
F(1) P(1) F(6) 86.5(3) yes
F(2) P(1) F(3) 91.7(4) yes
F(2) P(1) F(4) 92.5(4) yes
F(2) P(1) F(5) 175.9(4) yes
F(2) P(1) F(6) 90.8(4) yes
F(3) P(1) F(4) 88.9(3) yes
F(3) P(1) F(5) 85.9(3) yes
F(3) P(1) F(6) 175.7(4) yes
F(4) P(1) F(5) 90.7(4) yes
F(4) P(1) F(6) 94.5(4) yes
F(5) P(1) F(6) 91.5(4) yes
Re(1) N(1) C(23) 124.4(5) yes
Re(1) N(1) C(27) 116.7(4) yes
C(23) N(1) C(27) 118.7(6) yes
Re(1) N(2) C(28) 116.4(5) yes
Re(1) N(2) C(32) 124.1(4) yes
C(28) N(2) C(32) 119.3(6) yes
Re(2) N(3) C(33) 124.4(4) yes
Re(2) N(3) C(37) 116.9(4) yes
C(33) N(3) C(37) 118.7(5) yes
Re(2) N(4) C(38) 116.3(4) yes
Re(2) N(4) C(42) 124.4(4) yes
C(38) N(4) C(42) 119.1(5) yes
Re(1) C(1) O(1) 178.8(6) yes
Re(1) C(2) O(2) 175.4(7) yes
Re(1) C(3) O(3) 178.4(6) yes
Re(1) C(4) Ag(1) 112.2(2) yes
Re(1) C(4) C(5) 166.2(5) yes
Ag(1) C(4) C(5) 80.6(4) yes
Ag(1) C(5) C(4) 69.4(4) yes
Ag(1) C(5) C(11) 123.7(4) yes
C(4) C(5) C(11) 166.9(6) yes
Ag(1) C(6) C(7) 68.7(4) yes
Ag(1) C(6) C(17) 125.7(4) yes
C(7) C(6) C(17) 165.6(6) yes
Re(2) C(7) Ag(1) 112.6(3) yes
Re(2) C(7) C(6) 165.9(5) yes
Ag(1) C(7) C(6) 81.5(4) yes
Re(2) C(8) O(4) 176.8(5) yes
Re(2) C(9) O(5) 176.1(7) yes
Re(2) C(10) O(6) 176.2(7) yes
C(5) C(11) C(12) 119.6(6) yes
C(5) C(11) C(16) 121.6(6) yes
C(12) C(11) C(16) 118.7(6) yes
C(11) C(12) C(13) 120.0(7) yes
C(12) C(13) C(14) 119.7(7) yes
C(13) C(14) C(15) 120.1(7) yes
C(14) C(15) C(16) 120.1(8) yes
C(11) C(16) C(15) 121.3(7) yes
C(6) C(17) C(18) 118.4(6) yes
C(6) C(17) C(22) 121.7(6) yes
C(18) C(17) C(22) 119.9(7) yes
C(17) C(18) C(19) 119.8(8) yes
C(18) C(19) C(20) 120.9(8) yes
C(19) C(20) C(21) 118.8(8) yes
C(20) C(21) C(22) 122.8(8) yes
C(17) C(22) C(21) 117.8(7) yes
N(1) C(23) C(24) 121.8(8) yes
C(23) C(24) C(25) 119.4(8) yes
C(24) C(25) C(26) 119.5(7) yes
C(25) C(26) C(27) 120.1(8) yes
N(1) C(27) C(26) 120.5(7) yes
N(1) C(27) C(28) 115.4(5) yes
C(26) C(27) C(28) 124.0(7) yes
N(2) C(28) C(27) 116.3(6) yes
N(2) C(28) C(29) 120.6(7) yes
C(27) C(28) C(29) 123.1(7) yes
C(28) C(29) C(30) 118.6(7) yes
C(29) C(30) C(31) 121.3(8) yes
C(30) C(31) C(32) 117.9(8) yes
N(2) C(32) C(31) 122.3(7) yes
N(3) C(33) C(34) 121.4(7) yes
C(33) C(34) C(35) 119.3(7) yes
C(34) C(35) C(36) 119.8(7) yes
C(35) C(36) C(37) 119.8(7) yes
N(3) C(37) C(36) 121.0(6) yes
N(3) C(37) C(38) 115.4(5) yes
C(36) C(37) C(38) 123.6(6) yes
N(4) C(38) C(37) 116.5(5) yes
N(4) C(38) C(39) 120.4(6) yes
C(37) C(38) C(39) 123.1(6) yes
C(38) C(39) C(40) 120.0(7) yes
C(39) C(40) C(41) 118.5(7) yes
C(40) C(41) C(42) 119.7(7) yes
N(4) C(42) C(41) 122.3(6) yes
O(7) C(43) C(44) 118(1) yes
O(7) C(43) C(45) 133(2) yes
C(44) C(43) C(45) 106(2) yes

loop_
_geom_bond_atom_site_label_1
_geom_bond_atom_site_label_2
_geom_bond_distance
_geom_bond_publ_flag
Re(1) N(1) 2.186(5) yes
Re(1) N(2) 2.178(5) yes
Re(1) C(1) 1.914(7) yes
Re(1) C(2) 1.918(8) yes
Re(1) C(3) 1.953(7) yes
Re(1) C(4) 2.159(6) yes
Re(2) N(3) 2.180(4) yes
Re(2) N(4) 2.190(5) yes
Re(2) C(7) 2.138(6) yes
Re(2) C(8) 1.912(7) yes
Re(2) C(9) 1.905(8) yes
Re(2) C(10) 1.947(8) yes
Ag(1) C(4) 2.257(6) yes
Ag(1) C(5) 2.378(6) yes
Ag(1) C(6) 2.382(6) yes
Ag(1) C(7) 2.244(6) yes
P(1) F(1) 1.587(5) yes
P(1) F(2) 1.560(6) yes
P(1) F(3) 1.558(5) yes
P(1) F(4) 1.535(5) yes
P(1) F(5) 1.583(6) yes
P(1) F(6) 1.553(5) yes
O(1) C(1) 1.159(7) yes
O(2) C(2) 1.147(8) yes
O(3) C(3) 1.134(8) yes
O(4) C(8) 1.148(7) yes
O(5) C(9) 1.146(8) yes
O(6) C(10) 1.143(9) yes
O(7) C(43) 1.38(2) yes
N(1) C(23) 1.350(9) yes
N(1) C(27) 1.361(8) yes
N(2) C(28) 1.363(7) yes
N(2) C(32) 1.340(9) yes
N(3) C(33) 1.338(8) yes
N(3) C(37) 1.358(7) yes
N(4) C(38) 1.347(7) yes
N(4) C(42) 1.340(7) yes
C(4) C(5) 1.203(8) yes
C(5) C(11) 1.444(8) yes
C(6) C(7) 1.199(8) yes
C(6) C(17) 1.477(8) yes
C(11) C(12) 1.387(8) yes
C(11) C(16) 1.392(9) yes
C(12) C(13) 1.395(10) yes
C(13) C(14) 1.39(1) yes
C(14) C(15) 1.37(1) yes
C(15) C(16) 1.363(10) yes
C(17) C(18) 1.378(9) yes
C(17) C(22) 1.364(9) yes
C(18) C(19) 1.38(1) yes
C(19) C(20) 1.36(1) yes
C(20) C(21) 1.32(1) yes
C(21) C(22) 1.40(1) yes
C(23) C(24) 1.385(9) yes
C(24) C(25) 1.36(1) yes
C(25) C(26) 1.37(1) yes
C(26) C(27) 1.388(9) yes
C(27) C(28) 1.457(10) yes
C(28) C(29) 1.387(10) yes
C(29) C(30) 1.37(1) yes
C(30) C(31) 1.36(1) yes
C(31) C(32) 1.39(1) yes
C(33) C(34) 1.405(10) yes
C(34) C(35) 1.35(1) yes
C(35) C(36) 1.36(1) yes
C(36) C(37) 1.387(8) yes
C(37) C(38) 1.469(8) yes
C(38) C(39) 1.384(9) yes
C(39) C(40) 1.372(10) yes
C(40) C(41) 1.37(1) yes
C(41) C(42) 1.357(10) yes
C(43) C(44) 1.49(2) yes
C(43) C(45) 1.11(2) yes
